data_4078715
loop_
_publ_author_name
'Herrmann, Christoph'
'Salas, Paloma F.'
'Cawthray, Jacqueline F.'
'de Kock, Carmen'
'Patrick, Brian O.'
'Smith, Peter J.'
'Adam, Michael J.'
'Orvig, Chris'

_publ_section_title
;
 1,1&#x2032;-Disubstituted Ferrocenyl Carbohydrate Chloroquine Conjugates
 as Potential Antimalarials
;
_journal_issue 16
_journal_name_full Organometallics
_journal_page_first 5736
_journal_paper_doi 10.1021/om300354x
_journal_volume 31
_journal_year 2012
_chemical_formula_sum 'C26 H34 Fe O8'
_chemical_formula_weight 530.38
_chemical_name_systematic
;
 ?
;
_space_group_IT_number 19
_symmetry_cell_setting orthorhombic
_symmetry_space_group_name_Hall 'P 2ac 2ab'
_symmetry_space_group_name_H-M 'P 21 21 21'
_atom_sites_solution_hydrogens geom
_atom_sites_solution_primary direct
_atom_sites_solution_secondary difmap
_audit_creation_method SHELXL-97
_cell_angle_alpha 90.00
_cell_angle_beta 90.00
_cell_angle_gamma 90.00
_cell_formula_units_Z 4
_cell_length_a 5.7821(2)
_cell_length_b 16.7659(7)
_cell_length_c 25.3783(10)
_cell_measurement_reflns_used 9982
_cell_measurement_temperature 100.0(1)
_cell_measurement_theta_max 27.83
_cell_measurement_theta_min 2.56
_cell_volume 2460.23(16)
_computing_structure_refinement 'SHELXL-97 (Sheldrick, 1997)'
_diffrn_ambient_temperature 100.0(1)
_diffrn_measured_fraction_theta_full 1.000
_diffrn_measured_fraction_theta_max 1.000
_diffrn_measurement_device_type 'Bruker X8 APEX II'
_diffrn_measurement_method 'area detector'
_diffrn_radiation_monochromator graphite
_diffrn_radiation_source 'fine-focus sealed tube'
_diffrn_radiation_type MoK\a
_diffrn_radiation_wavelength 0.71073
_diffrn_reflns_av_R_equivalents 0.0419
_diffrn_reflns_av_sigmaI/netI 0.0447
_diffrn_reflns_limit_h_max 7
_diffrn_reflns_limit_h_min -7
_diffrn_reflns_limit_k_max 22
_diffrn_reflns_limit_k_min -21
_diffrn_reflns_limit_l_max 33
_diffrn_reflns_limit_l_min -33
_diffrn_reflns_number 21410
_diffrn_reflns_theta_full 25.00
_diffrn_reflns_theta_max 27.88
_diffrn_reflns_theta_min 1.46
_exptl_absorpt_coefficient_mu 0.662
_exptl_absorpt_correction_T_max 0.987
_exptl_absorpt_correction_T_min 0.912
_exptl_absorpt_correction_type multi-scan
_exptl_crystal_colour yellow
_exptl_crystal_density_diffrn 1.432
_exptl_crystal_density_method 'not measured'
_exptl_crystal_description blade
_exptl_crystal_F_000 1120
_exptl_crystal_size_max 0.36
_exptl_crystal_size_mid 0.10
_exptl_crystal_size_min 0.02
_refine_diff_density_max 0.314
_refine_diff_density_min -0.237
_refine_diff_density_rms 0.051
_refine_ls_abs_structure_details 'Flack H D (1983), Acta Cryst. A39, 876-881'
_refine_ls_abs_structure_Flack -0.017(11)
_refine_ls_extinction_coef 0.0000(2)
_refine_ls_extinction_expression Fc^*^=kFc[1+0.001xFc^2^\l^3^/sin(2\q)]^-1/4^
_refine_ls_extinction_method SHELXL
_refine_ls_goodness_of_fit_ref 1.001
_refine_ls_hydrogen_treatment constr
_refine_ls_matrix_type full
_refine_ls_number_parameters 321
_refine_ls_number_reflns 5881
_refine_ls_number_restraints 0
_refine_ls_restrained_S_all 1.001
_refine_ls_R_factor_all 0.0413
_refine_ls_R_factor_gt 0.0317
_refine_ls_shift/su_max 0.015
_refine_ls_shift/su_mean 0.006
_refine_ls_structure_factor_coef Fsqd
_refine_ls_weighting_details 'calc w=1/[\s^2^(Fo^2^)+(0.0307P)^2^+0.3267P] where P=(Fo^2^+2Fc^2^)/3'
_refine_ls_weighting_scheme calc
_refine_ls_wR_factor_gt 0.0634
_refine_ls_wR_factor_ref 0.0669
_reflns_number_gt 5166
_reflns_number_total 5881
_reflns_threshold_expression >2sigma(I)
_cod_data_source_file om300354x_si_002.cif
_cod_data_source_block co368
_cod_depositor_comments 'Adding full bibliography for 4078713--4078715.cif.'
_cod_original_sg_symbol_H-M 'P 212121'
_cod_database_code 4078715

loop_
_symmetry_equiv_pos_as_xyz
'x, y, z'
'x+1/2, -y+1/2, -z'
'-x, y+1/2, -z+1/2'
'-x+1/2, -y, z+1/2'

loop_
_atom_site_label
_atom_site_type_symbol
_atom_site_fract_x
_atom_site_fract_y
_atom_site_fract_z
_atom_site_U_iso_or_equiv
_atom_site_adp_type
_atom_site_occupancy
_atom_site_symmetry_multiplicity
_atom_site_calc_flag
_atom_site_refinement_flags
C1 C 0.8157(4) 0.18585(11) 0.19827(7) 0.0132(4) Uani 1 1 d .
C1' C 0.5634(4) 0.59982(12) -0.02694(8) 0.0161(4) Uani 1 1 d .
H1' H 0.4006 0.6196 -0.0246 0.019 Uiso 1 1 calc R
C2 C 0.5894(4) 0.15409(13) 0.20660(7) 0.0155(4) Uani 1 1 d .
H2 H 0.4608 0.1819 0.2209 0.019 Uiso 1 1 calc R
C2' C 0.7271(3) 0.65160(13) 0.00627(7) 0.0147(4) Uani 1 1 d .
H2' H 0.6533 0.7020 0.0190 0.018 Uiso 1 1 calc R
C3 C 0.5914(4) 0.07301(12) 0.18946(8) 0.0167(4) Uani 1 1 d .
H3 H 0.4640 0.0373 0.1905 0.020 Uiso 1 1 calc R
C3' C 0.8074(4) 0.59809(11) 0.05067(7) 0.0131(4) Uani 1 1 d .
H3' H 0.9728 0.6081 0.0601 0.016 Uiso 1 1 calc R
C4 C 0.8166(4) 0.05491(11) 0.17055(8) 0.0168(4) Uani 1 1 d .
H4 H 0.8658 0.0051 0.1567 0.020 Uiso 1 1 calc R
C4' C 0.7719(3) 0.51494(11) 0.02844(8) 0.0148(4) Uani 1 1 d .
H4' H 0.9145 0.4955 0.0102 0.018 Uiso 1 1 calc R
C5' C 0.7012(4) 0.45853(11) 0.07277(7) 0.0139(4) Uani 1 1 d .
H5' H 0.5296 0.4611 0.0773 0.017 Uiso 1 1 calc R
C5 C 0.9556(4) 0.12450(12) 0.17599(8) 0.0149(4) Uani 1 1 d .
H5 H 1.1139 0.1292 0.1664 0.018 Uiso 1 1 calc R
C6 C 0.8896(3) 0.26941(12) 0.20890(7) 0.0139(4) Uani 1 1 d .
H6 H 0.7709 0.3074 0.1951 0.017 Uiso 1 1 calc R
C6' C 0.7707(4) 0.37336(11) 0.06309(8) 0.0163(4) Uani 1 1 d .
H6'1 H 0.7390 0.3585 0.0260 0.020 Uiso 1 1 calc R
H6'2 H 0.9381 0.3664 0.0699 0.020 Uiso 1 1 calc R
C7' C 0.8316(4) 0.66155(11) -0.08102(7) 0.0165(4) Uani 1 1 d .
C8 C 0.9908(4) 0.35987(14) 0.27550(8) 0.0254(5) Uani 1 1 d .
H8A H 1.0108 0.3665 0.3140 0.031 Uiso 1 1 calc R
H8B H 0.8720 0.3984 0.2635 0.031 Uiso 1 1 calc R
C8' C 0.7378(4) 0.74156(13) -0.09814(9) 0.0267(5) Uani 1 1 d .
H8'1 H 0.6816 0.7378 -0.1345 0.040 Uiso 1 1 calc R
H8'2 H 0.8609 0.7816 -0.0961 0.040 Uiso 1 1 calc R
H8'3 H 0.6102 0.7571 -0.0749 0.040 Uiso 1 1 calc R
C9 C 1.2173(4) 0.37694(13) 0.24787(8) 0.0221(5) Uani 1 1 d .
H9A H 1.2620 0.4333 0.2534 0.027 Uiso 1 1 calc R
H9B H 1.3408 0.3425 0.2625 0.027 Uiso 1 1 calc R
C9' C 1.0213(4) 0.62997(16) -0.11583(9) 0.0342(6) Uani 1 1 d .
H9'1 H 1.0710 0.5776 -0.1030 0.051 Uiso 1 1 calc R
H9'2 H 1.1526 0.6669 -0.1152 0.051 Uiso 1 1 calc R
H9'3 H 0.9637 0.6249 -0.1520 0.051 Uiso 1 1 calc R
C10 C 1.1882(4) 0.36068(12) 0.18964(7) 0.0178(4) Uani 1 1 d .
H10A H 1.0792 0.3997 0.1742 0.021 Uiso 1 1 calc R
H10B H 1.3390 0.3664 0.1715 0.021 Uiso 1 1 calc R
C10' C 0.7163(4) 0.55997(11) 0.13882(7) 0.0149(4) Uani 1 1 d .
C11 C 0.6180(3) 0.24566(11) 0.08251(7) 0.0128(4) Uani 1 1 d .
C11' C 0.8998(4) 0.59899(13) 0.17217(8) 0.0232(5) Uani 1 1 d .
H11A H 0.9450 0.5628 0.2007 0.035 Uiso 1 1 calc R
H11B H 0.8388 0.6485 0.1872 0.035 Uiso 1 1 calc R
H11C H 1.0351 0.6110 0.1503 0.035 Uiso 1 1 calc R
C12 C 0.4101(4) 0.20233(12) 0.08982(8) 0.0144(4) Uani 1 1 d .
H12 H 0.2714 0.2220 0.1051 0.017 Uiso 1 1 calc R
C12' C 0.4939(4) 0.54682(13) 0.16886(9) 0.0228(5) Uani 1 1 d .
H12A H 0.3812 0.5202 0.1460 0.034 Uiso 1 1 calc R
H12B H 0.4318 0.5983 0.1804 0.034 Uiso 1 1 calc R
H12C H 0.5245 0.5133 0.1997 0.034 Uiso 1 1 calc R
C13 C 0.4473(4) 0.12396(12) 0.07012(8) 0.0152(4) Uani 1 1 d .
H13 H 0.3378 0.0817 0.0699 0.018 Uiso 1 1 calc R
C14 C 0.6791(4) 0.12017(12) 0.05066(7) 0.0156(4) Uani 1 1 d .
H14 H 0.7502 0.0749 0.0351 0.019 Uiso 1 1 calc R
C15 C 0.7849(4) 0.19591(12) 0.05865(8) 0.0142(4) Uani 1 1 d .
H15 H 0.9389 0.2103 0.0496 0.017 Uiso 1 1 calc R
O1 O 0.9149(3) 0.27978(8) 0.26424(5) 0.0205(3) Uani 1 1 d .
O2 O 1.1008(2) 0.28112(8) 0.18232(5) 0.0164(3) Uani 1 1 d .
O3 O 0.6396(3) 0.32410(8) 0.09788(5) 0.0186(3) Uani 1 1 d .
O4 O 0.6574(3) 0.60966(8) 0.09442(5) 0.0159(3) Uani 1 1 d .
O5 O 0.5818(3) 0.52120(9) -0.00776(6) 0.0249(4) Uani 1 1 d .
O6 O 0.6475(3) 0.60490(9) -0.07881(5) 0.0216(3) Uani 1 1 d .
O7 O 0.9183(2) 0.66540(8) -0.02818(5) 0.0158(3) Uani 1 1 d .
O8 O 0.8104(2) 0.48607(7) 0.12027(5) 0.0158(3) Uani 1 1 d .
Fe1 Fe 0.67528(5) 0.147502(16) 0.128898(10) 0.01087(7) Uani 1 1 d .

loop_
_atom_site_aniso_label
_atom_site_aniso_U_11
_atom_site_aniso_U_22
_atom_site_aniso_U_33
_atom_site_aniso_U_23
_atom_site_aniso_U_13
_atom_site_aniso_U_12
C1 0.0144(9) 0.0163(10) 0.0090(9) 0.0012(7) -0.0035(9) 0.0004(9)
C1' 0.0182(10) 0.0156(10) 0.0144(10) 0.0039(8) -0.0023(9) 0.0002(9)
C2 0.0179(10) 0.0197(11) 0.0088(9) 0.0028(9) -0.0002(7) -0.0009(10)
C2' 0.0188(10) 0.0121(9) 0.0133(9) 0.0016(8) 0.0026(7) 0.0005(9)
C3 0.0204(10) 0.0143(11) 0.0154(10) 0.0060(8) -0.0037(8) -0.0057(9)
C3' 0.0170(10) 0.0116(9) 0.0105(9) 0.0001(7) 0.0017(9) -0.0001(9)
C4 0.0220(10) 0.0104(9) 0.0181(10) 0.0032(8) -0.0054(10) 0.0012(9)
C4' 0.0198(11) 0.0115(10) 0.0132(9) 0.0002(8) -0.0009(8) -0.0016(8)
C5' 0.0179(11) 0.0129(9) 0.0108(9) -0.0009(7) 0.0005(8) -0.0008(9)
C5 0.0162(10) 0.0147(10) 0.0138(10) 0.0037(8) -0.0039(8) -0.0004(8)
C6 0.0148(10) 0.0162(10) 0.0105(9) -0.0008(8) 0.0003(8) 0.0000(8)
C6' 0.0226(11) 0.0124(10) 0.0140(10) 0.0027(7) 0.0040(8) -0.0010(8)
C7' 0.0189(9) 0.0180(11) 0.0124(9) 0.0003(7) -0.0031(9) -0.0051(10)
C8 0.0364(13) 0.0224(12) 0.0175(10) -0.0086(10) 0.0061(9) -0.0094(11)
C8' 0.0430(15) 0.0161(11) 0.0211(12) 0.0044(9) -0.0097(10) -0.0058(10)
C9 0.0274(13) 0.0215(11) 0.0175(10) -0.0056(8) 0.0000(9) -0.0096(9)
C9' 0.0285(13) 0.0545(18) 0.0198(12) -0.0024(11) 0.0055(10) 0.0060(12)
C10 0.0215(10) 0.0140(10) 0.0179(9) -0.0026(8) 0.0024(9) -0.0042(10)
C10' 0.0224(11) 0.0098(9) 0.0125(10) 0.0010(7) 0.0015(8) 0.0002(8)
C11 0.0194(11) 0.0096(9) 0.0092(9) 0.0008(7) -0.0007(8) 0.0009(8)
C11' 0.0334(13) 0.0203(11) 0.0158(11) -0.0003(9) -0.0044(10) -0.0025(10)
C12 0.0164(10) 0.0162(10) 0.0105(9) 0.0015(8) -0.0024(8) 0.0036(8)
C12' 0.0292(13) 0.0218(12) 0.0174(11) -0.0011(9) 0.0063(10) -0.0033(10)
C13 0.0178(10) 0.0161(11) 0.0116(9) -0.0007(8) -0.0039(8) -0.0025(8)
C14 0.0203(10) 0.0144(9) 0.0122(9) -0.0026(7) -0.0011(9) 0.0041(9)
C15 0.0164(11) 0.0144(10) 0.0117(9) 0.0022(7) 0.0018(8) 0.0021(8)
O1 0.0300(9) 0.0192(8) 0.0123(7) -0.0036(6) 0.0012(6) -0.0116(7)
O2 0.0171(7) 0.0147(7) 0.0174(7) -0.0046(6) 0.0043(6) -0.0043(6)
O3 0.0323(9) 0.0094(7) 0.0140(7) 0.0012(5) 0.0087(7) -0.0018(6)
O4 0.0218(7) 0.0140(7) 0.0120(6) 0.0010(5) 0.0038(6) 0.0035(6)
O5 0.0371(9) 0.0171(8) 0.0205(8) 0.0086(6) -0.0139(7) -0.0118(7)
O6 0.0314(9) 0.0206(8) 0.0128(7) 0.0015(6) -0.0010(7) -0.0125(7)
O7 0.0163(7) 0.0185(8) 0.0127(7) 0.0029(6) -0.0007(6) -0.0038(6)
O8 0.0229(7) 0.0133(7) 0.0112(7) -0.0001(5) -0.0027(7) 0.0020(6)
Fe1 0.01279(12) 0.00950(12) 0.01032(12) 0.00054(12) -0.00161(12) -0.00065(12)

loop_
_atom_type_symbol
_atom_type_description
_atom_type_scat_dispersion_real
_atom_type_scat_dispersion_imag
_atom_type_scat_source
C C 0.0033 0.0016 'International Tables Vol C Tables 4.2.6.8 and 6.1.1.4'
H H 0.0000 0.0000 'International Tables Vol C Tables 4.2.6.8 and 6.1.1.4'
O O 0.0106 0.0060 'International Tables Vol C Tables 4.2.6.8 and 6.1.1.4'
Fe Fe 0.3463 0.8444 'International Tables Vol C Tables 4.2.6.8 and 6.1.1.4'

loop_
_geom_angle_atom_site_label_1
_geom_angle_atom_site_label_2
_geom_angle_atom_site_label_3
_geom_angle
C5 C1 C2 108.04(17)
C5 C1 C6 126.0(2)
C2 C1 C6 125.91(19)
C5 C1 Fe1 69.92(11)
C2 C1 Fe1 69.27(11)
C6 C1 Fe1 124.50(13)
O6 C1' O5 110.74(17)
O6 C1' C2' 105.45(16)
O5 C1' C2' 107.02(16)
O6 C1' H1' 111.1
O5 C1' H1' 111.1
C2' C1' H1' 111.1
C3 C2 C1 107.58(18)
C3 C2 Fe1 69.59(11)
C1 C2 Fe1 69.72(11)
C3 C2 H2 126.2
C1 C2 H2 126.2
Fe1 C2 H2 126.1
O7 C2' C3' 108.32(16)
O7 C2' C1' 103.45(15)
C3' C2' C1' 105.22(16)
O7 C2' H2' 113.0
C3' C2' H2' 113.0
C1' C2' H2' 113.0
C4 C3 C2 108.31(18)
C4 C3 Fe1 70.01(11)
C2 C3 Fe1 69.41(11)
C4 C3 H3 125.8
C2 C3 H3 125.8
Fe1 C3 H3 126.3
O4 C3' C2' 108.25(16)
O4 C3' C4' 109.43(16)
C2' C3' C4' 103.08(15)
O4 C3' H3' 111.9
C2' C3' H3' 111.9
C4' C3' H3' 111.9
C3 C4 C5 108.03(17)
C3 C4 Fe1 69.31(12)
C5 C4 Fe1 69.76(11)
C3 C4 H4 126.0
C5 C4 H4 126.0
Fe1 C4 H4 126.5
O5 C4' C3' 105.92(15)
O5 C4' C5' 108.19(16)
C3' C4' C5' 109.37(16)
O5 C4' H4' 111.1
C3' C4' H4' 111.1
C5' C4' H4' 111.1
O8 C5' C6' 108.95(16)
O8 C5' C4' 107.57(15)
C6' C5' C4' 113.37(16)
O8 C5' H5' 109.0
C6' C5' H5' 109.0
C4' C5' H5' 109.0
C4 C5 C1 108.03(18)
C4 C5 Fe1 69.59(12)
C1 C5 Fe1 69.32(12)
C4 C5 H5 126.0
C1 C5 H5 126.0
Fe1 C5 H5 126.7
O2 C6 O1 111.52(16)
O2 C6 C1 107.03(16)
O1 C6 C1 108.86(16)
O2 C6 H6 109.8
O1 C6 H6 109.8
C1 C6 H6 109.8
O3 C6' C5' 107.85(16)
O3 C6' H6'1 110.1
C5' C6' H6'1 110.1
O3 C6' H6'2 110.1
C5' C6' H6'2 110.1
H6'1 C6' H6'2 108.5
O6 C7' O7 104.72(14)
O6 C7' C9' 109.41(17)
O7 C7' C9' 108.08(17)
O6 C7' C8' 109.53(18)
O7 C7' C8' 110.78(16)
C9' C7' C8' 113.90(19)
O1 C8 C9 110.36(18)
O1 C8 H8A 109.6
C9 C8 H8A 109.6
O1 C8 H8B 109.6
C9 C8 H8B 109.6
H8A C8 H8B 108.1
C7' C8' H8'1 109.5
C7' C8' H8'2 109.5
H8'1 C8' H8'2 109.5
C7' C8' H8'3 109.5
H8'1 C8' H8'3 109.5
H8'2 C8' H8'3 109.5
C10 C9 C8 108.84(18)
C10 C9 H9A 109.9
C8 C9 H9A 109.9
C10 C9 H9B 109.9
C8 C9 H9B 109.9
H9A C9 H9B 108.3
C7' C9' H9'1 109.5
C7' C9' H9'2 109.5
H9'1 C9' H9'2 109.5
C7' C9' H9'3 109.5
H9'1 C9' H9'3 109.5
H9'2 C9' H9'3 109.5
O2 C10 C9 109.41(16)
O2 C10 H10A 109.8
C9 C10 H10A 109.8
O2 C10 H10B 109.8
C9 C10 H10B 109.8
H10A C10 H10B 108.2
O8 C10' O4 109.42(15)
O8 C10' C11' 107.02(17)
O4 C10' C11' 110.77(16)
O8 C10' C12' 111.26(16)
O4 C10' C12' 106.11(16)
C11' C10' C12' 112.29(17)
O3 C11 C15 128.56(18)
O3 C11 C12 121.98(17)
C15 C11 C12 109.46(18)
O3 C11 Fe1 126.08(13)
C15 C11 Fe1 70.22(11)
C12 C11 Fe1 69.53(11)
C10' C11' H11A 109.5
C10' C11' H11B 109.5
H11A C11' H11B 109.5
C10' C11' H11C 109.5
H11A C11' H11C 109.5
H11B C11' H11C 109.5
C11 C12 C13 107.44(18)
C11 C12 Fe1 70.00(11)
C13 C12 Fe1 69.01(11)
C11 C12 H12 126.3
C13 C12 H12 126.3
Fe1 C12 H12 126.3
C10' C12' H12A 109.5
C10' C12' H12B 109.5
H12A C12' H12B 109.5
C10' C12' H12C 109.5
H12A C12' H12C 109.5
H12B C12' H12C 109.5
C12 C13 C14 107.71(18)
C12 C13 Fe1 70.13(11)
C14 C13 Fe1 69.73(11)
C12 C13 H13 126.1
C14 C13 H13 126.1
Fe1 C13 H13 125.6
C15 C14 C13 108.31(17)
C15 C14 Fe1 70.45(11)
C13 C14 Fe1 69.11(11)
C15 C14 H14 125.8
C13 C14 H14 125.8
Fe1 C14 H14 126.2
C11 C15 C14 107.08(18)
C11 C15 Fe1 69.58(11)
C14 C15 Fe1 68.87(11)
C11 C15 H15 126.5
C14 C15 H15 126.5
Fe1 C15 H15 126.7
C6 O1 C8 109.92(15)
C6 O2 C10 111.83(15)
C11 O3 C6' 115.17(14)
C3' O4 C10' 112.77(14)
C1' O5 C4' 110.31(15)
C1' O6 C7' 109.56(14)
C2' O7 C7' 107.15(14)
C10' O8 C5' 112.75(14)
C13 Fe1 C2 124.32(8)
C13 Fe1 C14 41.16(9)
C2 Fe1 C14 163.38(8)
C13 Fe1 C3 106.29(8)
C2 Fe1 C3 41.00(8)
C14 Fe1 C3 126.82(8)
C13 Fe1 C1 162.36(8)
C2 Fe1 C1 41.01(8)
C14 Fe1 C1 155.00(9)
C3 Fe1 C1 68.75(8)
C13 Fe1 C12 40.86(8)
C2 Fe1 C12 105.21(8)
C14 Fe1 C12 68.68(8)
C3 Fe1 C12 117.57(9)
C1 Fe1 C12 125.09(8)
C13 Fe1 C4 119.41(8)
C2 Fe1 C4 68.82(8)
C14 Fe1 C4 109.16(8)
C3 Fe1 C4 40.67(8)
C1 Fe1 C4 68.60(8)
C12 Fe1 C4 152.92(8)
C13 Fe1 C5 154.87(8)
C2 Fe1 C5 68.82(8)
C14 Fe1 C5 121.14(9)
C3 Fe1 C5 68.49(8)
C1 Fe1 C5 40.76(8)
C12 Fe1 C5 163.78(8)
C4 Fe1 C5 40.65(8)
C13 Fe1 C11 68.23(8)
C2 Fe1 C11 118.23(8)
C14 Fe1 C11 67.84(8)
C3 Fe1 C11 152.38(8)
C1 Fe1 C11 107.85(8)
C12 Fe1 C11 40.48(8)
C4 Fe1 C11 165.73(8)
C5 Fe1 C11 127.84(8)
C13 Fe1 C15 68.91(8)
C2 Fe1 C15 153.15(8)
C14 Fe1 C15 40.68(8)
C3 Fe1 C15 165.33(8)
C1 Fe1 C15 119.99(8)
C12 Fe1 C15 68.51(8)
C4 Fe1 C15 128.52(8)
C5 Fe1 C15 109.60(8)
C11 Fe1 C15 40.20(8)

loop_
_geom_bond_atom_site_label_1
_geom_bond_atom_site_label_2
_geom_bond_distance
C1 C5 1.425(3)
C1 C2 1.429(3)
C1 C6 1.489(3)
C1 Fe1 2.0426(19)
C1' O6 1.406(2)
C1' O5 1.409(2)
C1' C2' 1.536(3)
C1' H1' 1.0000
C2 C3 1.427(3)
C2 Fe1 2.0366(18)
C2 H2 0.9500
C2' O7 1.428(2)
C2' C3' 1.513(3)
C2' H2' 1.0000
C3 C4 1.420(3)
C3 Fe1 2.039(2)
C3 H3 0.9500
C3' O4 1.422(2)
C3' C4' 1.518(3)
C3' H3' 1.0000
C4 C5 1.423(3)
C4 Fe1 2.0481(19)
C4 H4 0.9500
C4' O5 1.436(2)
C4' C5' 1.525(3)
C4' H4' 1.0000
C5' O8 1.437(2)
C5' C6' 1.504(3)
C5' H5' 1.0000
C5 Fe1 2.050(2)
C5 H5 0.9500
C6 O2 1.409(2)
C6 O1 1.423(2)
C6 H6 1.0000
C6' O3 1.427(2)
C6' H6'1 0.9900
C6' H6'2 0.9900
C7' O6 1.428(2)
C7' O7 1.433(2)
C7' C9' 1.505(3)
C7' C8' 1.511(3)
C8 O1 1.441(3)
C8 C9 1.513(3)
C8 H8A 0.9900
C8 H8B 0.9900
C8' H8'1 0.9800
C8' H8'2 0.9800
C8' H8'3 0.9800
C9 C10 1.512(3)
C9 H9A 0.9900
C9 H9B 0.9900
C9' H9'1 0.9800
C9' H9'2 0.9800
C9' H9'3 0.9800
C10 O2 1.438(2)
C10 H10A 0.9900
C10 H10B 0.9900
C10' O8 1.433(2)
C10' O4 1.442(2)
C10' C11' 1.507(3)
C10' C12' 1.511(3)
C11 O3 1.377(2)
C11 C15 1.412(3)
C11 C12 1.417(3)
C11 Fe1 2.0505(19)
C11' H11A 0.9800
C11' H11B 0.9800
C11' H11C 0.9800
C12 C13 1.422(3)
C12 Fe1 2.044(2)
C12 H12 0.9500
C12' H12A 0.9800
C12' H12B 0.9800
C12' H12C 0.9800
C13 C14 1.430(3)
C13 Fe1 2.030(2)
C13 H13 0.9500
C14 C15 1.424(3)
C14 Fe1 2.0379(19)
C14 H14 0.9500
C15 Fe1 2.059(2)
C15 H15 0.9500

loop_
_geom_torsion_atom_site_label_1
_geom_torsion_atom_site_label_2
_geom_torsion_atom_site_label_3
_geom_torsion_atom_site_label_4
_geom_torsion
C5 C1 C2 C3 0.1(2)
C6 C1 C2 C3 177.80(18)
Fe1 C1 C2 C3 59.53(13)
C5 C1 C2 Fe1 -59.38(13)
C6 C1 C2 Fe1 118.27(19)
O6 C1' C2' O7 -13.2(2)
O5 C1' C2' O7 104.73(17)
O6 C1' C2' C3' -126.80(16)
O5 C1' C2' C3' -8.8(2)
C1 C2 C3 C4 -0.2(2)
Fe1 C2 C3 C4 59.41(14)
C1 C2 C3 Fe1 -59.61(13)
O7 C2' C3' O4 156.92(15)
C1' C2' C3' O4 -92.96(18)
O7 C2' C3' C4' -87.21(19)
C1' C2' C3' C4' 22.9(2)
C2 C3 C4 C5 0.2(2)
Fe1 C3 C4 C5 59.22(13)
C2 C3 C4 Fe1 -59.04(13)
O4 C3' C4' O5 85.67(18)
C2' C3' C4' O5 -29.4(2)
O4 C3' C4' C5' -30.7(2)
C2' C3' C4' C5' -145.73(16)
O5 C4' C5' O8 -146.48(15)
C3' C4' C5' O8 -31.6(2)
O5 C4' C5' C6' 93.0(2)
C3' C4' C5' C6' -152.08(17)
C3 C4 C5 C1 -0.1(2)
Fe1 C4 C5 C1 58.85(14)
C3 C4 C5 Fe1 -58.94(14)
C2 C1 C5 C4 0.0(2)
C6 C1 C5 C4 -177.68(18)
Fe1 C1 C5 C4 -59.01(14)
C2 C1 C5 Fe1 58.98(13)
C6 C1 C5 Fe1 -118.67(19)
C5 C1 C6 O2 13.1(3)
C2 C1 C6 O2 -164.17(17)
Fe1 C1 C6 O2 -76.0(2)
C5 C1 C6 O1 -107.6(2)
C2 C1 C6 O1 75.2(2)
Fe1 C1 C6 O1 163.30(14)
O8 C5' C6' O3 77.22(19)
C4' C5' C6' O3 -163.05(16)
O1 C8 C9 C10 55.1(2)
C8 C9 C10 O2 -53.8(2)
O3 C11 C12 C13 -179.60(17)
C15 C11 C12 C13 -0.1(2)
Fe1 C11 C12 C13 -59.08(13)
O3 C11 C12 Fe1 -120.53(17)
C15 C11 C12 Fe1 59.00(14)
C11 C12 C13 C14 -0.2(2)
Fe1 C12 C13 C14 -59.87(13)
C11 C12 C13 Fe1 59.70(13)
C12 C13 C14 C15 0.4(2)
Fe1 C13 C14 C15 -59.77(13)
C12 C13 C14 Fe1 60.12(13)
O3 C11 C15 C14 179.78(18)
C12 C11 C15 C14 0.3(2)
Fe1 C11 C15 C14 58.87(13)
O3 C11 C15 Fe1 120.9(2)
C12 C11 C15 Fe1 -58.58(14)
C13 C14 C15 C11 -0.4(2)
Fe1 C14 C15 C11 -59.33(13)
C13 C14 C15 Fe1 58.93(13)
O2 C6 O1 C8 61.0(2)
C1 C6 O1 C8 178.87(18)
C9 C8 O1 C6 -58.2(2)
O1 C6 O2 C10 -61.4(2)
C1 C6 O2 C10 179.62(15)
C9 C10 O2 C6 57.5(2)
C15 C11 O3 C6' 38.8(3)
C12 C11 O3 C6' -141.81(19)
Fe1 C11 O3 C6' 131.36(16)
C5' C6' O3 C11 157.93(16)
C2' C3' O4 C10' 178.86(16)
C4' C3' O4 C10' 67.2(2)
O8 C10' O4 C3' -32.3(2)
C11' C10' O4 C3' 85.4(2)
C12' C10' O4 C3' -152.47(16)
O6 C1' O5 C4' 104.26(18)
C2' C1' O5 C4' -10.2(2)
C3' C4' O5 C1' 25.2(2)
C5' C4' O5 C1' 142.42(17)
O5 C1' O6 C7' -121.54(18)
C2' C1' O6 C7' -6.1(2)
O7 C7' O6 C1' 23.2(2)
C9' C7' O6 C1' 138.85(18)
C8' C7' O6 C1' -95.64(19)
C3' C2' O7 C7' 139.01(15)
C1' C2' O7 C7' 27.69(19)
O6 C7' O7 C2' -32.01(19)
C9' C7' O7 C2' -148.57(18)
C8' C7' O7 C2' 86.0(2)
O4 C10' O8 C5' -36.1(2)
C11' C10' O8 C5' -156.22(16)
C12' C10' O8 C5' 80.77(19)
C6' C5' O8 C10' -167.29(15)
C4' C5' O8 C10' 69.43(19)
C12 C13 Fe1 C2 72.33(14)
C14 C13 Fe1 C2 -169.10(12)
C12 C13 Fe1 C14 -118.56(16)
C12 C13 Fe1 C3 113.53(12)
C14 C13 Fe1 C3 -127.91(12)
C12 C13 Fe1 C1 42.6(3)
C14 C13 Fe1 C1 161.2(2)
C14 C13 Fe1 C12 118.56(16)
C12 C13 Fe1 C4 155.60(12)
C14 C13 Fe1 C4 -85.84(13)
C12 C13 Fe1 C5 -172.52(18)
C14 C13 Fe1 C5 -54.0(2)
C12 C13 Fe1 C11 -37.79(11)
C14 C13 Fe1 C11 80.78(12)
C12 C13 Fe1 C15 -81.12(12)
C14 C13 Fe1 C15 37.45(11)
C3 C2 Fe1 C13 74.49(15)
C1 C2 Fe1 C13 -166.76(11)
C3 C2 Fe1 C14 48.7(4)
C1 C2 Fe1 C14 167.5(3)
C1 C2 Fe1 C3 118.76(17)
C3 C2 Fe1 C1 -118.76(17)
C3 C2 Fe1 C12 114.72(13)
C1 C2 Fe1 C12 -126.52(12)
C3 C2 Fe1 C4 -37.43(12)
C1 C2 Fe1 C4 81.33(12)
C3 C2 Fe1 C5 -81.17(13)
C1 C2 Fe1 C5 37.59(11)
C3 C2 Fe1 C11 156.24(12)
C1 C2 Fe1 C11 -85.00(13)
C3 C2 Fe1 C15 -172.94(17)
C1 C2 Fe1 C15 -54.2(2)
C15 C14 Fe1 C13 119.50(17)
C15 C14 Fe1 C2 152.6(3)
C13 C14 Fe1 C2 33.1(4)
C15 C14 Fe1 C3 -169.41(12)
C13 C14 Fe1 C3 71.09(15)
C15 C14 Fe1 C1 -47.1(2)
C13 C14 Fe1 C1 -166.61(17)
C15 C14 Fe1 C12 81.42(12)
C13 C14 Fe1 C12 -38.08(12)
C15 C14 Fe1 C4 -127.39(12)
C13 C14 Fe1 C4 113.11(13)
C15 C14 Fe1 C5 -84.16(13)
C13 C14 Fe1 C5 156.35(12)
C15 C14 Fe1 C11 37.70(11)
C13 C14 Fe1 C11 -81.80(12)
C13 C14 Fe1 C15 -119.50(17)
C4 C3 Fe1 C13 116.42(12)
C2 C3 Fe1 C13 -123.99(12)
C4 C3 Fe1 C2 -119.59(17)
C4 C3 Fe1 C14 75.98(15)
C2 C3 Fe1 C14 -164.43(12)
C4 C3 Fe1 C1 -81.48(13)
C2 C3 Fe1 C1 38.11(12)
C4 C3 Fe1 C12 159.00(11)
C2 C3 Fe1 C12 -81.41(14)
C2 C3 Fe1 C4 119.59(17)
C4 C3 Fe1 C5 -37.56(11)
C2 C3 Fe1 C5 82.03(13)
C4 C3 Fe1 C11 -169.54(16)
C2 C3 Fe1 C11 -50.0(2)
C4 C3 Fe1 C15 47.7(4)
C2 C3 Fe1 C15 167.3(3)
C5 C1 Fe1 C13 158.0(2)
C2 C1 Fe1 C13 38.6(3)
C6 C1 Fe1 C13 -81.4(3)
C5 C1 Fe1 C2 119.40(16)
C6 C1 Fe1 C2 -120.1(2)
C5 C1 Fe1 C14 -52.2(2)
C2 C1 Fe1 C14 -171.55(18)
C6 C1 Fe1 C14 68.4(3)
C5 C1 Fe1 C3 81.29(12)
C2 C1 Fe1 C3 -38.10(12)
C6 C1 Fe1 C3 -158.2(2)
C5 C1 Fe1 C12 -169.21(12)
C2 C1 Fe1 C12 71.39(14)
C6 C1 Fe1 C12 -48.7(2)
C5 C1 Fe1 C4 37.48(12)
C2 C1 Fe1 C4 -81.91(13)
C6 C1 Fe1 C4 158.0(2)
C2 C1 Fe1 C5 -119.40(16)
C6 C1 Fe1 C5 120.5(2)
C5 C1 Fe1 C11 -127.84(12)
C2 C1 Fe1 C11 112.77(12)
C6 C1 Fe1 C11 -7.3(2)
C5 C1 Fe1 C15 -85.62(13)
C2 C1 Fe1 C15 154.99(12)
C6 C1 Fe1 C15 34.9(2)
C11 C12 Fe1 C13 -118.77(16)
C11 C12 Fe1 C2 115.88(12)
C13 C12 Fe1 C2 -125.36(12)
C11 C12 Fe1 C14 -80.42(12)
C13 C12 Fe1 C14 38.35(12)
C11 C12 Fe1 C3 158.12(11)
C13 C12 Fe1 C3 -83.11(13)
C11 C12 Fe1 C1 75.75(14)
C13 C12 Fe1 C1 -165.48(12)
C11 C12 Fe1 C4 -171.01(16)
C13 C12 Fe1 C4 -52.2(2)
C11 C12 Fe1 C5 49.8(3)
C13 C12 Fe1 C5 168.6(3)
C13 C12 Fe1 C11 118.77(16)
C11 C12 Fe1 C15 -36.57(12)
C13 C12 Fe1 C15 82.20(12)
C3 C4 Fe1 C13 -80.68(13)
C5 C4 Fe1 C13 159.85(12)
C3 C4 Fe1 C2 37.72(11)
C5 C4 Fe1 C2 -81.75(13)
C3 C4 Fe1 C14 -124.70(12)
C5 C4 Fe1 C14 115.84(13)
C5 C4 Fe1 C3 -119.47(16)
C3 C4 Fe1 C1 81.88(13)
C5 C4 Fe1 C1 -37.58(12)
C3 C4 Fe1 C12 -44.3(2)
C5 C4 Fe1 C12 -163.72(17)
C3 C4 Fe1 C5 119.47(16)
C3 C4 Fe1 C11 160.0(3)
C5 C4 Fe1 C11 40.6(4)
C3 C4 Fe1 C15 -166.14(12)
C5 C4 Fe1 C15 74.39(15)
C4 C5 Fe1 C13 -44.9(2)
C1 C5 Fe1 C13 -164.51(18)
C4 C5 Fe1 C2 81.75(13)
C1 C5 Fe1 C2 -37.81(11)
C4 C5 Fe1 C14 -83.38(14)
C1 C5 Fe1 C14 157.05(12)
C4 C5 Fe1 C3 37.58(12)
C1 C5 Fe1 C3 -81.98(13)
C4 C5 Fe1 C1 119.57(17)
C4 C5 Fe1 C12 152.8(3)
C1 C5 Fe1 C12 33.3(3)
C1 C5 Fe1 C4 -119.57(17)
C4 C5 Fe1 C11 -168.29(12)
C1 C5 Fe1 C11 72.14(15)
C4 C5 Fe1 C15 -126.88(12)
C1 C5 Fe1 C15 113.55(12)
O3 C11 Fe1 C13 153.44(19)
C15 C11 Fe1 C13 -82.67(13)
C12 C11 Fe1 C13 38.13(12)
O3 C11 Fe1 C2 35.10(19)
C15 C11 Fe1 C2 158.99(12)
C12 C11 Fe1 C2 -80.20(13)
O3 C11 Fe1 C14 -162.02(19)
C15 C11 Fe1 C14 -38.13(12)
C12 C11 Fe1 C14 82.68(13)
O3 C11 Fe1 C3 69.9(3)
C15 C11 Fe1 C3 -166.25(17)
C12 C11 Fe1 C3 -45.4(2)
O3 C11 Fe1 C1 -8.27(19)
C15 C11 Fe1 C1 115.62(12)
C12 C11 Fe1 C1 -123.57(12)
O3 C11 Fe1 C12 115.3(2)
C15 C11 Fe1 C12 -120.81(17)
O3 C11 Fe1 C4 -81.5(4)
C15 C11 Fe1 C4 42.4(4)
C12 C11 Fe1 C4 163.2(3)
O3 C11 Fe1 C5 -49.0(2)
C15 C11 Fe1 C5 74.87(15)
C12 C11 Fe1 C5 -164.33(12)
O3 C11 Fe1 C15 -123.9(2)
C12 C11 Fe1 C15 120.81(17)
C11 C15 Fe1 C13 80.81(12)
C14 C15 Fe1 C13 -37.87(12)
C11 C15 Fe1 C2 -44.4(2)
C14 C15 Fe1 C2 -163.05(18)
C11 C15 Fe1 C14 118.68(17)
C11 C15 Fe1 C3 154.2(3)
C14 C15 Fe1 C3 35.5(4)
C11 C15 Fe1 C1 -82.27(13)
C14 C15 Fe1 C1 159.05(12)
C11 C15 Fe1 C12 36.81(12)
C14 C15 Fe1 C12 -81.87(13)
C11 C15 Fe1 C4 -167.73(11)
C14 C15 Fe1 C4 73.59(15)
C11 C15 Fe1 C5 -125.98(12)
C14 C15 Fe1 C5 115.34(13)
C14 C15 Fe1 C11 -118.68(17)
